data_9012468
loop_
_publ_author_name
'McMullan, R. K.'
'Jeffery, G. A.'

_publ_section_title
;
 Polyhedral clathrate hydrates. IX. Structure of ethylene oxide hydrate
 Sample: T = -25 C, 6.4C2H4O*46H2O
;
_journal_name_full 'Journal of Chemical Physics'
_journal_page_first 2725
_journal_page_last 2732
_journal_paper_doi 10.1063/1.1703228
_journal_volume 42
_journal_year 1965
_chemical_formula_sum 'C6.2 H46 O26'
_chemical_name_common Clathrat
_chemical_name_mineral 'Hydrate - ethylene oxide'
_space_group_IT_number 223
_symmetry_space_group_name_Hall '-P 4n 2 3'
_symmetry_space_group_name_H-M 'P m -3 n'
_cell_angle_alpha 90
_cell_angle_beta 90
_cell_angle_gamma 90
_cell_formula_units_Z 2
_cell_length_a 12.03
_cell_length_b 12.03
_cell_length_c 12.03
_cell_volume 1740.992
_database_code_amcsd 0012975
_diffrn_ambient_temperature 248.15
_exptl_crystal_density_diffrn 1.024
_cod_original_sg_symbol_H-M 'P m 3 n'
_cod_original_formula_sum 'C6.2 O26 H46'
_cod_database_code 9012468

loop_
_space_group_symop_operation_xyz
x,y,z
z,-x,y
-y,z,-x
x,-y,z
-z,x,-y
y,-z,x
-x,y,-z
1/2+x,1/2-z,1/2-y
1/2-z,1/2+y,1/2+x
1/2+y,1/2-x,1/2-z
1/2-x,1/2+z,1/2+y
1/2+z,1/2-y,1/2-x
1/2-y,1/2+x,1/2+z
1/2+x,1/2+z,1/2+y
1/2-z,1/2-y,1/2-x
1/2+y,1/2+x,1/2+z
1/2-x,1/2-z,1/2-y
1/2+z,1/2+y,1/2+x
1/2-y,1/2-x,1/2-z
z,x,-y
-y,-z,x
x,y,-z
-z,-x,y
y,z,-x
-x,-y,z
-z,x,y
y,-z,-x
-x,y,z
z,-x,-y
-y,z,x
x,-y,-z
1/2-x,1/2+z,1/2-y
1/2+z,1/2-y,1/2+x
1/2-y,1/2+x,1/2-z
1/2+x,1/2-z,1/2+y
1/2-z,1/2+y,1/2-x
1/2+y,1/2-x,1/2+z
1/2-x,1/2-z,1/2+y
1/2+z,1/2+y,1/2-x
1/2-y,1/2-x,1/2+z
1/2+x,1/2+z,1/2-y
1/2-z,1/2-y,1/2+x
1/2+y,1/2+x,1/2-z
-z,-x,-y
y,z,x
-x,-y,-z
z,x,y
-y,-z,-x

loop_
_atom_site_label
_atom_site_fract_x
_atom_site_fract_y
_atom_site_fract_z
_atom_site_occupancy
_atom_site_U_iso_or_equiv
_atom_site_type_symbol
_atom_site_attached_hydrogens
C2O6 0.00000 0.00000 0.00000 0.20000 0.13932 C 0
C4 0.00000 0.25520 0.43880 0.25000 0.12665 C 0
C4A 0.05910 0.24480 0.48420 0.12500 0.12665 C 0
O5 0.15270 0.50000 0.00000 0.16667 0.15198 O 0
O5A 0.00000 0.34380 0.47350 0.16667 0.15198 O 0
Ow1 0.18362 0.18362 0.18362 1.00000 0.04471 O 0
Ow2 0.00000 0.30710 0.11819 1.00000 0.04420 O 0
Ow3 0.00000 0.50000 0.25000 1.00000 0.04331 O 0
H7 0.23500 0.23500 0.23500 0.50000 0.07599 H 0
H8 0.00000 0.42330 0.19670 0.50000 0.07599 H 0
H9 0.00000 0.37670 0.16667 0.50000 0.07599 H 0
H10 0.00000 0.33500 0.03500 0.50000 0.07599 H 0
H11 0.07500 0.24830 0.13500 0.50000 0.07599 H 0
H12 0.10330 0.22170 0.16330 0.50000 0.07599 H 0

loop_
_cod_changelog_entry_id
_cod_changelog_entry_author
_cod_changelog_entry_date
_cod_changelog_entry_text
1
;cod-tools version 3.8.0
Id: cif_guess_AMCSD_atom_types 9581 2023-05-17 12:35:41Z saulius
;
2023-05-21T08:54:20+03:00
;Derived atom types and hydrogen counts
from atom names that follow the AMCSD naming convention
(Wat == water, O-H == hydroxyl).
;

loop_
_cod_related_entry_id
_cod_related_entry_database
_cod_related_entry_code
1 AMCSD 0012975
